data_7249826
loop_
_publ_author_name
'Kuzman, D.'
'Damjanovi\'c, V.'
'Cindri\'c, M.'
'Vrdoljak, V.'

_publ_section_title
;
 Aqueous solution as a playground of {MoO4}, {Mo4O12}, {Mo8O26},
 {Mo8V5O40} and {V7Mo2O27} species in the presence of carboxylic acids and
 [Co(C2O4)(NH3)4]+ or [Co(en)3]3+ cations
;
_journal_name_full CrystEngComm
_journal_paper_doi 10.1039/D4CE01187B
_journal_year 2025
_chemical_formula_moiety 'H12 Mo8 Na2 O33, 4(C2 H12 Co N4 O4), 6(H2 O)'
_chemical_formula_sum 'C8 H72 Co4 Mo8 N16 Na2 O55'
_chemical_formula_weight 2322.03
_space_group_crystal_system triclinic
_space_group_IT_number 2
_space_group_name_Hall '-P 1'
_space_group_name_H-M_alt 'P -1'
_atom_sites_solution_hydrogens mixed
_audit_creation_date 2025-01-07
_audit_creation_method
;
Olex2 1.5
(compiled 2024.02.16 svn.r378c4104 for OlexSys, GUI svn.r6928)
;
_audit_update_record
;
2025-01-07 deposited with the CCDC.	2025-01-10 downloaded from the CCDC.
;
_cell_angle_alpha 106.856(2)
_cell_angle_beta 93.852(2)
_cell_angle_gamma 96.451(2)
_cell_formula_units_Z 1
_cell_length_a 9.4465(3)
_cell_length_b 10.7769(3)
_cell_length_c 15.2702(4)
_cell_measurement_reflns_used 11692
_cell_measurement_temperature 169.99(10)
_cell_measurement_theta_max 75.9940
_cell_measurement_theta_min 4.4880
_cell_volume 1470.20(8)
_computing_cell_refinement 'CrysAlisPro 1.171.41.93a (Rigaku OD, 2020)'
_computing_data_collection 'CrysAlisPro 1.171.41.93a (Rigaku OD, 2020)'
_computing_data_reduction 'CrysAlisPro 1.171.41.93a (Rigaku OD, 2020)'
_computing_molecular_graphics 'Olex2 1.5 (Dolomanov et al., 2009)'
_computing_publication_material 'Olex2 1.5 (Dolomanov et al., 2009)'
_computing_structure_refinement 'SHELXL 2018/3 (Sheldrick, 2015)'
_computing_structure_solution 'olex2.solve 1.5 (Bourhis et al., 2015)'
_diffrn_ambient_temperature 170.15
_diffrn_detector_area_resol_mean 10.0000
_diffrn_detector_type HyPix
_diffrn_measured_fraction_theta_full 0.994
_diffrn_measured_fraction_theta_max 0.949
_diffrn_measurement_details
;
List of Runs (angles in degrees, time in seconds):

  # Type    Start    End  Width  t~exp~   \w     \q     \k     \f   Frames
#--------------------------------------------------------------------------
  1  \w    -65.00 -11.00   0.50    1.00    --  -46.91  92.00 171.00  108
  2  \w     -8.00  20.00   0.50    1.00    --  -46.91  92.00 171.00   56
  3  \w     12.00  39.00   0.50    1.00    --   46.91 -92.00  59.00   54
  4  \w    -71.00 -46.00   0.50    4.00    --  -86.25  92.00 171.00   50
  5  \w   -134.00 -81.00   0.50    4.00    --  -86.25 -92.00  59.00  106
  6  \w     78.00 105.00   0.50    4.00    --  106.40 -92.00  59.00   54
  7  \w    -12.00  29.00   0.50    1.00    --  -46.91  19.00-150.00   82
  8  \w    -27.00  28.00   0.50    1.00    --  -46.91  19.00  90.00  110
  9  \w   -118.00 -73.00   0.50    1.00    --  -46.91-125.00-150.00   90
 10  \w   -113.00 -74.00   0.50    1.00    --  -46.91-125.00-180.00   78
 11  \w   -103.00 -74.00   0.50    1.00    --  -46.91-125.00 -90.00   58
 12  \w    -18.00   9.00   0.50    1.00    --   46.91 -57.00  30.00   54
 13  \w     14.00  61.00   0.50    1.00    --   46.91 -57.00  30.00   94
 14  \w    -43.00 -14.00   0.50    4.00    --  -86.25  38.00 -30.00   58
 15  \w    -43.00 -14.00   0.50    4.00    --  -86.25  38.00-180.00   58
 16  \w    -86.00 -13.00   0.50    4.00    --  -86.25 125.00-180.00  146
 17  \w    -42.00 -14.00   0.50    4.00    --  -86.25  38.00 -60.00   56
 18  \w    -43.00 -13.00   0.50    4.00    --  -86.25  38.00-150.00   60
 19  \w    -41.00 -13.00   0.50    4.00    --  -86.25  38.00   0.00   56
 20  \w     34.00  60.00   0.50    4.00    --  106.40-125.00  60.00   52
 21  \w     39.00  64.00   0.50    4.00    --  106.40 -57.00 150.00   50
 22  \w     49.00 101.00   0.50    4.00    --  106.40 -99.00 -30.00  104
 23  \w     53.00 111.00   0.50    4.00    --  106.40-125.00 -60.00  116
 24  \w     35.00  94.00   0.50    4.00    --  106.40 -99.00-180.00  118
 25  \w     94.00 176.00   0.50    4.00    --  106.40  19.00  90.00  164
 26  \w     35.00  66.00   0.50    4.00    --  106.40 -57.00  90.00   62
 27  \w     34.00  66.00   0.50    4.00    --  106.40 -57.00 -30.00   64
 28  \w     36.00  63.00   0.50    4.00    --  106.40 -57.00 -90.00   54
 29  \w     45.00 110.00   0.50    4.00    --  106.40-125.00-180.00  130
 30  \w     43.00  88.00   0.50    4.00    --  106.40 -77.00-150.00   90
 31  \w    127.00 155.00   0.50    4.00    --  106.40  57.00-150.00   56
 32  \w     39.00  82.00   0.50    4.00    --  106.40 -99.00  30.00   86
 33  \w    129.00 171.00   0.50    4.00    --  106.40  38.00 120.00   84
 34  \w     40.00 111.00   0.50    4.00    --  106.40-125.00 -30.00  142
 35  \w     34.00  66.00   0.50    4.00    --  106.40 -57.00  60.00   64
 36  \w     51.00  77.00   0.50    4.00    --  106.40-125.00  90.00   52
 37  \w    120.00 176.00   0.50    4.00    --  106.40  19.00 -30.00  112
 38  \w     43.00  90.00   0.50    4.00    --  106.40 -99.00-150.00   94
 39  \w     36.00  63.00   0.50    4.00    --  106.40 -77.00   0.00   54
 40  \w     94.00 160.00   0.50    4.00    --  106.40  19.00 -90.00  132
 41  \w     44.00  96.00   0.50    4.00    --  106.40 -77.00  60.00  104
 42  \w     83.00 111.00   0.50    4.00    --  106.40-125.00  60.00   56
 43  \w     80.00 111.00   0.50    4.00    --  106.40-125.00  90.00   62
 44  \w     97.00 131.00   0.50    4.00    --  106.40 125.00 -30.00   68
 45  \w    114.00 149.00   0.50    4.00    --  106.40  92.00 171.00   70
;
_diffrn_measurement_device 'four-circle diffractometer'
_diffrn_measurement_device_type 'XtaLAB Synergy, Dualflex, HyPix'
_diffrn_measurement_method '\w scans'
_diffrn_radiation_type CuK\a
_diffrn_radiation_wavelength 1.54184
_diffrn_reflns_av_R_equivalents 0.0438
_diffrn_reflns_av_unetI/netI 0.0391
_diffrn_reflns_Laue_measured_fraction_full 0.994
_diffrn_reflns_Laue_measured_fraction_max 0.949
_diffrn_reflns_limit_h_max 11
_diffrn_reflns_limit_h_min -11
_diffrn_reflns_limit_k_max 9
_diffrn_reflns_limit_k_min -13
_diffrn_reflns_limit_l_max 19
_diffrn_reflns_limit_l_min -18
_diffrn_reflns_number 17999
_diffrn_reflns_point_group_measured_fraction_full 0.994
_diffrn_reflns_point_group_measured_fraction_max 0.949
_diffrn_reflns_theta_full 67.684
_diffrn_reflns_theta_max 77.603
_diffrn_reflns_theta_min 3.041
_exptl_absorpt_coefficient_mu 23.462
_exptl_absorpt_correction_T_max 0.602
_exptl_absorpt_correction_T_min 0.247
_exptl_absorpt_correction_type gaussian
_exptl_absorpt_process_details
;
CrysAlisPro 1.171.41.93a (Rigaku Oxford Diffraction, 2020)
Numerical absorption correction based on gaussian integration over
a multifaceted crystal model
Empirical absorption correction using spherical harmonics,
implemented in SCALE3 ABSPACK scaling algorithm.
;
_exptl_crystal_colour 'dark pink'
_exptl_crystal_colour_modifier dark
_exptl_crystal_colour_primary pink
_exptl_crystal_density_diffrn 2.623
_exptl_crystal_description plate
_exptl_crystal_F_000 1138
_exptl_crystal_size_max 0.079
_exptl_crystal_size_mid 0.068
_exptl_crystal_size_min 0.029
_refine_diff_density_max 1.005
_refine_diff_density_min -1.164
_refine_diff_density_rms 0.154
_refine_ls_extinction_coef 0.00021(5)
_refine_ls_extinction_expression Fc^*^=kFc[1+0.001xFc^2^\l^3^/sin(2\q)]^-1/4^
_refine_ls_extinction_method 'SHELXL-2018/3 (Sheldrick 2018)'
_refine_ls_goodness_of_fit_ref 1.043
_refine_ls_hydrogen_treatment constr
_refine_ls_matrix_type full
_refine_ls_number_parameters 443
_refine_ls_number_reflns 5927
_refine_ls_number_restraints 1
_refine_ls_restrained_S_all 1.043
_refine_ls_R_factor_all 0.0368
_refine_ls_R_factor_gt 0.0340
_refine_ls_shift/su_max 0.001
_refine_ls_shift/su_mean 0.000
_refine_ls_structure_factor_coef Fsqd
_refine_ls_weighting_details 'w=1/[\s^2^(Fo^2^)+(0.0637P)^2^+0.6935P] where P=(Fo^2^+2Fc^2^)/3'
_refine_ls_weighting_scheme calc
_refine_ls_wR_factor_gt 0.0918
_refine_ls_wR_factor_ref 0.0934
_reflns_Friedel_coverage 0.000
_reflns_number_gt 5445
_reflns_number_total 5927
_reflns_threshold_expression 'I > 2\s(I)'
_cod_data_source_file d4ce01187b2.cif
_cod_data_source_block 3
_cod_original_cell_volume 1470.20(7)
_cod_database_code 7249826
_shelx_shelxl_version_number 2018/3
_shelx_space_group_comment
;
The symmetry employed for this shelxl refinement is uniquely defined
by the following loop, which should always be used as a source of
symmetry information in preference to the above space-group names.
They are only intended as comments.
;
_shelx_estimated_absorpt_t_max 0.549
_shelx_estimated_absorpt_t_min 0.259
_olex2_refinement_description
;
1. Fixed Uiso
 At 1.2 times of:
  All N(H,H,H) groups
 At 1.5 times of:
  All O(H,H) groups
2. Restrained distances
 O7_$1-H1A_$1
 2.226 with sigma of 0.001
3.a Free rotating group:
 O3W(H3WA,H3WB), O4W(H4WA,H4WB), O5W(H5WA,H5WB), O6W(H6WA,H6WB)
3.b Rotating group:
 O2W(H2WA,H2WB)
3.c Secondary CH2 refined with riding coordinates:
 O1W(H1WA,H1WB)
3.d Idealised Me refined as rotating group:
 N5(H5A,H5B,H5C), N2(H2A,H2B,H2C), N8(H8A,H8B,H8C), N7(H7A,H7B,H7C), N6(H6A,
 H6B,H6C), N3(H3A,H3B,H3C), N4(H4A,H4B,H4C), N1(H1A,H1B,H1C)
;
_olex2_submission_special_instructions 'No special instructions were received'
_oxdiff_exptl_absorpt_empirical_details
;
Empirical correction (ABSPACK) includes:
- Absorption correction using spherical harmonics
- Frame scaling
;

loop_
_space_group_symop_operation_xyz
'x, y, z'
'-x, -y, -z'

loop_
_atom_site_label
_atom_site_type_symbol
_atom_site_fract_x
_atom_site_fract_y
_atom_site_fract_z
_atom_site_U_iso_or_equiv
_atom_site_adp_type
_atom_site_occupancy
_atom_site_site_symmetry_order
_atom_site_calc_flag
_atom_site_refinement_flags_posn
_atom_site_refinement_flags_adp
_atom_site_refinement_flags_occupancy
_atom_site_disorder_assembly
_atom_site_disorder_group
Mo4 Mo -0.16062(3) 0.92426(3) 0.43957(2) 0.01695(10) Uani 1 1 d . . . . .
Mo1 Mo 0.36614(3) 0.84528(3) 0.46520(2) 0.01797(10) Uani 1 1 d . . . . .
Mo2 Mo 0.11062(3) 0.75929(3) 0.57802(2) 0.01946(10) Uani 1 1 d . . . . .
Mo3 Mo -0.12595(3) 0.95114(3) 0.65549(2) 0.02005(10) Uani 1 1 d . . . . .
Co2 Co 0.45272(7) 0.10128(6) 0.84984(4) 0.02178(15) Uani 1 1 d . . . . .
Co1 Co 0.01158(7) 0.50092(6) 0.78379(4) 0.02101(15) Uani 1 1 d . . . . .
O3 O 0.1819(3) 0.7287(3) 0.46103(19) 0.0205(5) Uani 1 1 d . . . . .
O8 O -0.0221(3) 0.8902(3) 0.52653(19) 0.0179(5) Uani 1 1 d . . . . .
O14 O -0.2601(3) 1.0548(3) 0.41262(19) 0.0195(5) Uani 1 1 d . . . . .
O6 O 0.0402(3) 0.8760(3) 0.68486(19) 0.0229(6) Uani 1 1 d . . . . .
O20 O 0.5817(3) 0.0173(3) 0.9102(2) 0.0280(6) Uani 1 1 d . . . . .
O11 O -0.2157(3) 1.0278(3) 0.57066(19) 0.0190(5) Uani 1 1 d . . . . .
O15 O 0.1439(4) 0.6597(3) 0.8210(2) 0.0288(7) Uani 1 1 d . . . . .
O13 O -0.0632(3) 0.8852(3) 0.3425(2) 0.0226(6) Uani 1 1 d . . . . .
O1 O 0.3888(3) 0.7805(3) 0.3510(2) 0.0255(6) Uani 1 1 d . . . . .
O21 O 0.8322(3) 0.2977(3) 0.9452(2) 0.0303(7) Uani 1 1 d . . . . .
O4 O 0.4605(3) 0.7585(3) 0.5210(2) 0.0276(6) Uani 1 1 d . . . . .
O2 O 0.500000 1.000000 0.500000 0.0238(8) Uani 1 2 d S . P . .
O22 O 0.8041(4) 0.0541(3) 0.9785(2) 0.0360(8) Uani 1 1 d . . . . .
O16 O 0.1529(4) 0.4299(3) 0.8431(2) 0.0313(7) Uani 1 1 d . . . . .
O19 O 0.6140(3) 0.2367(3) 0.8703(2) 0.0268(6) Uani 1 1 d . . . . .
O5 O 0.2421(3) 0.7079(3) 0.6377(2) 0.0285(6) Uani 1 1 d . . . . .
O3W O 0.4378(4) 0.4601(4) 0.6829(3) 0.0453(9) Uani 1 1 d G . . . .
H3WA H 0.505897 0.465731 0.725688 0.068 Uiso 1 1 d G U . . .
H3WB H 0.439331 0.384130 0.642897 0.068 Uiso 1 1 d G U . . .
O7 O -0.0289(3) 0.6337(3) 0.5500(2) 0.0282(6) Uani 1 1 d . . . . .
O18 O 0.3691(4) 0.4903(5) 0.9203(3) 0.0490(10) Uani 1 1 d . . . . .
O10 O -0.1540(4) 1.0535(3) 0.7605(2) 0.0323(7) Uani 1 1 d . . . . .
O4W O 0.6236(4) 0.4827(4) 0.8415(3) 0.0435(9) Uani 1 1 d G . . . .
H4WA H 0.612136 0.403058 0.845083 0.065 Uiso 1 1 d G U . . .
H4WB H 0.544716 0.504498 0.871410 0.065 Uiso 1 1 d G U . . .
N5 N 0.3414(4) 0.2020(4) 0.7917(3) 0.0317(8) Uani 1 1 d . . . . .
H5A H 0.386119 0.216902 0.743994 0.038 Uiso 1 1 calc R U . . .
H5B H 0.333209 0.279835 0.833501 0.038 Uiso 1 1 calc R U . . .
H5C H 0.252645 0.156518 0.770221 0.038 Uiso 1 1 calc R U . . .
O9 O -0.2495(4) 0.8159(3) 0.6387(2) 0.0306(7) Uani 1 1 d . . . . .
O2W O 0.5819(4) 0.7410(4) 0.7650(3) 0.0451(9) Uani 1 1 d . . . . .
H2WA H 0.514434 0.740400 0.801162 0.068 Uiso 1 1 d R U . . .
H2WB H 0.629689 0.802554 0.802752 0.068 Uiso 1 1 d R U . . .
N2 N -0.0703(4) 0.5584(4) 0.9010(3) 0.0325(8) Uani 1 1 d . . . . .
H2A H -0.152017 0.592609 0.892379 0.039 Uiso 1 1 calc R U . . .
H2B H -0.006057 0.620524 0.942467 0.039 Uiso 1 1 calc R U . . .
H2C H -0.090707 0.488839 0.922613 0.039 Uiso 1 1 calc R U . . .
N8 N 0.2942(4) -0.0381(4) 0.8325(3) 0.0311(8) Uani 1 1 d . . . . .
H8A H 0.257686 -0.066732 0.772291 0.037 Uiso 1 1 calc R U . . .
H8B H 0.224703 -0.007302 0.868047 0.037 Uiso 1 1 calc R U . . .
H8C H 0.325927 -0.105635 0.849020 0.037 Uiso 1 1 calc R U . . .
O17 O 0.3684(4) 0.7307(4) 0.8857(3) 0.0433(9) Uani 1 1 d . . . . .
N7 N 0.5107(4) 0.0085(4) 0.7312(3) 0.0280(8) Uani 1 1 d . . . . .
H7A H 0.433657 -0.013796 0.687889 0.034 Uiso 1 1 calc R U . . .
H7B H 0.545718 -0.065190 0.735117 0.034 Uiso 1 1 calc R U . . .
H7C H 0.579792 0.061149 0.715039 0.034 Uiso 1 1 calc R U . . .
N6 N 0.3915(5) 0.1902(4) 0.9699(3) 0.0336(9) Uani 1 1 d . . . . .
H6A H 0.299446 0.205547 0.962149 0.040 Uiso 1 1 calc R U . . .
H6B H 0.449444 0.267569 0.995728 0.040 Uiso 1 1 calc R U . . .
H6C H 0.397378 0.138594 1.007442 0.040 Uiso 1 1 calc R U . . .
N3 N 0.0990(4) 0.4493(4) 0.6683(3) 0.0292(8) Uani 1 1 d . . . . .
H3A H 0.029524 0.410056 0.620992 0.035 Uiso 1 1 calc R U . . .
H3B H 0.161775 0.392243 0.671742 0.035 Uiso 1 1 calc R U . . .
H3C H 0.146480 0.521486 0.658398 0.035 Uiso 1 1 calc R U . . .
N4 N -0.1041(5) 0.3319(4) 0.7508(3) 0.0380(9) Uani 1 1 d . . . . .
H4A H -0.062781 0.273187 0.708103 0.046 Uiso 1 1 calc R U . . .
H4B H -0.193167 0.337766 0.726936 0.046 Uiso 1 1 calc R U . . .
H4C H -0.111121 0.304850 0.801717 0.046 Uiso 1 1 calc R U . . .
C3 C 0.7226(5) 0.2193(4) 0.9183(3) 0.0234(8) Uani 1 1 d . . . . .
N1 N -0.1289(5) 0.5787(6) 0.7257(3) 0.0507(13) Uani 1 1 d . . . . .
H1A H -0.087414 0.613694 0.684560 0.061 Uiso 1 1 calc R U . . .
H1B H -0.161826 0.642858 0.769430 0.061 Uiso 1 1 calc R U . . .
H1C H -0.203303 0.516133 0.696016 0.061 Uiso 1 1 calc R U . . .
O12 O -0.2879(3) 0.7911(3) 0.4154(2) 0.0272(6) Uani 1 1 d . . . . .
O5W O 0.0809(5) 1.1391(6) 0.9049(4) 0.0690(14) Uani 1 1 d G . . . .
H5WA H 0.021622 1.124571 0.855784 0.104 Uiso 1 1 d G U . . .
H5WB H 0.026266 1.143448 0.949044 0.104 Uiso 1 1 d G U . . .
C4 C 0.7048(5) 0.0869(4) 0.9390(3) 0.0266(9) Uani 1 1 d . . . . .
C1 C 0.2622(5) 0.6469(5) 0.8613(3) 0.0307(10) Uani 1 1 d . . . . .
C2 C 0.2646(5) 0.5126(5) 0.8781(3) 0.0317(10) Uani 1 1 d . . . . .
O6W O 0.8924(8) -0.1779(5) 0.8791(6) 0.092(2) Uani 1 1 d G . . . .
H6WA H 0.960640 -0.174728 0.843960 0.138 Uiso 1 1 d G U . . .
H6WB H 0.906672 -0.092207 0.894661 0.138 Uiso 1 1 d G U . . .
Na1 Na 0.4912(3) 0.6235(2) 0.61293(14) 0.0489(6) Uani 1 1 d . . . . .
O1W O 0.6710(5) 0.5276(6) 0.5232(3) 0.0787(17) Uani 1 1 d . . . . .
H1WA H 0.728324 0.479027 0.555029 0.118 Uiso 1 1 calc R U . . .
H1WB H 0.735351 0.593462 0.505643 0.118 Uiso 1 1 calc R U . . .

loop_
_atom_site_aniso_label
_atom_site_aniso_U_11
_atom_site_aniso_U_22
_atom_site_aniso_U_33
_atom_site_aniso_U_23
_atom_site_aniso_U_13
_atom_site_aniso_U_12
Mo4 0.01486(16) 0.01485(15) 0.01984(16) 0.00389(11) 0.00104(11) 0.00065(11)
Mo1 0.01612(17) 0.01664(16) 0.02124(16) 0.00590(12) 0.00292(12) 0.00143(11)
Mo2 0.01799(17) 0.01814(16) 0.02479(17) 0.00981(12) 0.00472(12) 0.00257(11)
Mo3 0.01797(17) 0.02355(17) 0.02131(16) 0.00958(13) 0.00512(12) 0.00462(12)
Co2 0.0209(3) 0.0219(3) 0.0209(3) 0.0053(3) 0.0002(3) 0.0003(3)
Co1 0.0204(3) 0.0187(3) 0.0222(3) 0.0048(3) 0.0003(3) 0.0004(2)
O3 0.0185(14) 0.0182(13) 0.0242(13) 0.0066(11) 0.0045(11) -0.0013(10)
O8 0.0152(13) 0.0168(12) 0.0218(13) 0.0067(10) 0.0021(10) 0.0008(10)
O14 0.0168(13) 0.0165(13) 0.0249(14) 0.0056(11) 0.0027(11) 0.0031(10)
O6 0.0184(14) 0.0313(15) 0.0226(13) 0.0108(12) 0.0056(11) 0.0090(11)
O20 0.0297(16) 0.0251(15) 0.0298(15) 0.0105(12) -0.0005(13) 0.0017(12)
O11 0.0168(13) 0.0193(13) 0.0209(13) 0.0056(11) 0.0042(11) 0.0025(10)
O15 0.0305(17) 0.0217(14) 0.0327(16) 0.0068(12) 0.0060(13) 0.0001(12)
O13 0.0191(14) 0.0211(14) 0.0242(14) 0.0029(11) 0.0010(11) 0.0000(11)
O1 0.0255(16) 0.0227(14) 0.0279(15) 0.0067(12) 0.0051(12) 0.0030(12)
O21 0.0257(16) 0.0306(16) 0.0312(16) 0.0065(13) 0.0022(13) -0.0027(13)
O4 0.0255(16) 0.0279(16) 0.0334(16) 0.0155(13) 0.0040(13) 0.0026(12)
O2 0.020(2) 0.020(2) 0.031(2) 0.0064(17) 0.0068(17) 0.0023(16)
O22 0.0323(18) 0.0364(18) 0.0394(18) 0.0105(15) -0.0015(15) 0.0108(14)
O16 0.0280(17) 0.0289(16) 0.0395(18) 0.0136(14) 0.0010(14) 0.0063(13)
O19 0.0272(16) 0.0245(15) 0.0292(15) 0.0097(12) 0.0007(12) 0.0022(12)
O5 0.0259(16) 0.0337(16) 0.0307(15) 0.0152(13) 0.0053(13) 0.0075(13)
O3W 0.044(2) 0.0286(17) 0.057(2) 0.0075(16) -0.0074(18) 0.0003(15)
O7 0.0265(16) 0.0239(15) 0.0374(17) 0.0118(13) 0.0117(13) 0.0050(12)
O18 0.035(2) 0.072(3) 0.042(2) 0.0160(19) -0.0011(17) 0.0188(19)
O10 0.0286(17) 0.0438(19) 0.0292(16) 0.0138(14) 0.0103(13) 0.0119(14)
O4W 0.035(2) 0.042(2) 0.058(2) 0.0224(19) 0.0040(17) 0.0070(16)
N5 0.025(2) 0.033(2) 0.033(2) 0.0068(16) -0.0056(16) 0.0028(16)
O9 0.0249(16) 0.0330(17) 0.0403(18) 0.0201(14) 0.0071(14) 0.0038(13)
O2W 0.046(2) 0.039(2) 0.045(2) 0.0047(16) 0.0176(18) -0.0031(17)
N2 0.031(2) 0.037(2) 0.0255(18) 0.0062(16) 0.0015(15) 0.0002(16)
N8 0.027(2) 0.036(2) 0.0286(19) 0.0112(16) 0.0018(15) -0.0028(16)
O17 0.0328(19) 0.048(2) 0.0364(18) -0.0009(16) 0.0070(15) -0.0150(16)
N7 0.0259(19) 0.0323(19) 0.0244(17) 0.0068(15) 0.0018(15) 0.0028(15)
N6 0.029(2) 0.042(2) 0.0272(19) 0.0068(17) -0.0003(16) 0.0058(17)
N3 0.030(2) 0.0319(19) 0.0244(17) 0.0056(15) 0.0040(15) 0.0039(16)
N4 0.030(2) 0.030(2) 0.043(2) -0.0047(17) 0.0073(18) -0.0060(16)
C3 0.027(2) 0.0230(19) 0.0182(17) 0.0021(15) 0.0049(16) 0.0037(16)
N1 0.035(3) 0.089(4) 0.045(3) 0.037(3) 0.015(2) 0.029(3)
O12 0.0216(15) 0.0241(15) 0.0330(16) 0.0050(12) 0.0031(12) -0.0001(12)
O5W 0.036(2) 0.104(4) 0.075(3) 0.033(3) 0.010(2) 0.024(3)
C4 0.029(2) 0.027(2) 0.0224(19) 0.0049(16) 0.0044(17) 0.0034(17)
C1 0.031(2) 0.034(2) 0.0196(19) -0.0002(17) 0.0087(17) -0.0060(19)
C2 0.024(2) 0.042(3) 0.030(2) 0.0112(19) 0.0024(18) 0.0041(19)
O6W 0.097(5) 0.039(3) 0.143(6) 0.017(3) 0.070(4) 0.018(3)
Na1 0.0797(17) 0.0426(11) 0.0329(10) 0.0159(9) 0.0089(10) 0.0293(11)
O1W 0.033(2) 0.103(4) 0.059(3) -0.032(3) 0.012(2) -0.019(2)

loop_
_atom_type_symbol
_atom_type_description
_atom_type_scat_dispersion_real
_atom_type_scat_dispersion_imag
_atom_type_scat_source
C C 0.0181 0.0091 'International Tables Vol C Tables 4.2.6.8 and 6.1.1.4'
H H 0.0000 0.0000 'International Tables Vol C Tables 4.2.6.8 and 6.1.1.4'
Co Co -2.3653 3.6143 'International Tables Vol C Tables 4.2.6.8 and 6.1.1.4'
Mo Mo -0.0483 2.7339 'International Tables Vol C Tables 4.2.6.8 and 6.1.1.4'
N N 0.0311 0.0180 'International Tables Vol C Tables 4.2.6.8 and 6.1.1.4'
Na Na 0.1353 0.1239 'International Tables Vol C Tables 4.2.6.8 and 6.1.1.4'
O O 0.0492 0.0322 'International Tables Vol C Tables 4.2.6.8 and 6.1.1.4'

loop_
_exptl_crystal_face_index_h
_exptl_crystal_face_index_k
_exptl_crystal_face_index_l
_exptl_crystal_face_perp_dist
0 1 -1 0.0269
0 -1 1 0.0269
1 0 0 0.0324
-1 0 0 0.0324
0 0 1 0.0145
0 0 -1 0.0145

loop_
_geom_angle_atom_site_label_1
_geom_angle_atom_site_label_2
_geom_angle_atom_site_label_3
_geom_angle
_geom_angle_site_symmetry_1
_geom_angle_site_symmetry_3
_geom_angle_publ_flag
O8 Mo4 Mo3 87.23(6) 2_576 . ?
O8 Mo4 Mo3 42.65(8) . . ?
O8 Mo4 O8 76.66(11) . 2_576 ?
O8 Mo4 O11 75.43(11) . . ?
O14 Mo4 Mo3 112.83(8) . . ?
O14 Mo4 O8 144.51(12) . . ?
O14 Mo4 O8 76.99(11) . 2_576 ?
O14 Mo4 O11 77.64(11) . . ?
O11 Mo4 Mo3 35.31(7) . . ?
O11 Mo4 O8 81.77(10) . 2_576 ?
O13 Mo4 Mo3 140.16(9) . . ?
O13 Mo4 O8 77.52(11) . 2_576 ?
O13 Mo4 O8 97.67(13) . . ?
O13 Mo4 O14 99.39(13) . . ?
O13 Mo4 O11 159.19(12) . . ?
O12 Mo4 Mo3 92.68(11) . . ?
O12 Mo4 O8 102.62(13) . . ?
O12 Mo4 O8 179.03(12) . 2_576 ?
O12 Mo4 O14 103.93(14) . . ?
O12 Mo4 O11 98.71(13) . . ?
O12 Mo4 O13 101.97(15) . . ?
O3 Mo1 O14 73.78(11) . 2_576 ?
O3 Mo1 O11 82.16(11) . 2_576 ?
O11 Mo1 O14 69.08(10) 2_576 2_576 ?
O1 Mo1 O3 95.67(13) . . ?
O1 Mo1 O14 157.77(12) . 2_576 ?
O1 Mo1 O11 90.41(12) . 2_576 ?
O1 Mo1 O2 101.88(10) . . ?
O4 Mo1 O3 91.50(13) . . ?
O4 Mo1 O14 95.07(13) . 2_576 ?
O4 Mo1 O11 164.00(13) . 2_576 ?
O4 Mo1 O1 104.88(15) . . ?
O4 Mo1 O2 96.82(11) . . ?
O2 Mo1 O3 157.88(8) . . ?
O2 Mo1 O14 85.06(7) . 2_576 ?
O2 Mo1 O11 84.34(7) . 2_576 ?
O3 Mo2 O8 83.55(11) . . ?
O3 Mo2 O14 74.65(11) . 2_576 ?
O3 Mo2 O6 150.55(12) . . ?
O8 Mo2 O14 73.20(10) . 2_576 ?
O6 Mo2 O8 72.48(10) . . ?
O6 Mo2 O14 82.08(12) . 2_576 ?
O5 Mo2 O3 100.77(14) . . ?
O5 Mo2 O8 161.35(14) . . ?
O5 Mo2 O14 90.32(13) . 2_576 ?
O5 Mo2 O6 97.11(14) . . ?
O7 Mo2 O3 98.89(14) . . ?
O7 Mo2 O8 92.08(12) . . ?
O7 Mo2 O14 164.35(12) . 2_576 ?
O7 Mo2 O6 98.83(14) . . ?
O7 Mo2 O5 105.01(15) . . ?
O8 Mo3 Mo4 36.34(7) . . ?
O8 Mo3 O13 70.83(10) . 2_576 ?
O6 Mo3 Mo4 109.94(8) . . ?
O6 Mo3 O8 73.79(11) . . ?
O6 Mo3 O13 77.78(12) . 2_576 ?
O11 Mo3 Mo4 39.53(8) . . ?
O11 Mo3 O8 73.40(11) . . ?
O11 Mo3 O6 145.24(12) . . ?
O11 Mo3 O13 80.93(11) . 2_576 ?
O13 Mo3 Mo4 82.36(7) 2_576 . ?
O10 Mo3 Mo4 141.44(11) . . ?
O10 Mo3 O8 156.14(14) . . ?
O10 Mo3 O6 102.83(14) . . ?
O10 Mo3 O11 102.46(13) . . ?
O10 Mo3 O13 85.33(14) . 2_576 ?
O9 Mo3 Mo4 91.24(11) . . ?
O9 Mo3 O8 99.51(14) . . ?
O9 Mo3 O6 97.41(14) . . ?
O9 Mo3 O11 99.00(13) . . ?
O9 Mo3 O13 170.02(14) . 2_576 ?
O9 Mo3 O10 104.35(17) . . ?
O20 Co2 N5 173.36(17) . . ?
O20 Co2 N8 93.18(16) . . ?
O20 Co2 N7 90.00(15) . . ?
O20 Co2 N6 89.40(16) . . ?
O19 Co2 O20 84.61(13) . . ?
O19 Co2 N5 88.75(15) . . ?
O19 Co2 N8 177.74(15) . . ?
O19 Co2 N7 91.20(15) . . ?
O19 Co2 N6 90.24(16) . . ?
N5 Co2 N8 93.45(18) . . ?
N5 Co2 N7 90.29(18) . . ?
N5 Co2 N6 90.49(18) . . ?
N8 Co2 N7 89.28(17) . . ?
N8 Co2 N6 89.24(18) . . ?
N7 Co2 N6 178.37(18) . . ?
O15 Co1 N2 89.08(16) . . ?
O15 Co1 N3 88.74(16) . . ?
O15 Co1 N4 173.49(17) . . ?
O15 Co1 N1 92.5(2) . . ?
O16 Co1 O15 85.71(14) . . ?
O16 Co1 N2 88.82(16) . . ?
O16 Co1 N3 90.80(16) . . ?
O16 Co1 N4 87.88(18) . . ?
O16 Co1 N1 178.1(2) . . ?
N3 Co1 N2 177.82(18) . . ?
N4 Co1 N2 91.92(18) . . ?
N4 Co1 N3 90.21(18) . . ?
N4 Co1 N1 93.9(2) . . ?
N1 Co1 N2 90.58(19) . . ?
N1 Co1 N3 89.74(18) . . ?
Mo2 O3 Mo1 112.63(14) . . ?
Mo4 O8 Mo4 103.34(11) . 2_576 ?
Mo4 O8 Mo2 153.20(15) . . ?
Mo4 O8 Mo3 101.01(12) . . ?
Mo2 O8 Mo4 96.77(10) . 2_576 ?
Mo3 O8 Mo4 97.57(10) . 2_576 ?
Mo3 O8 Mo2 93.61(10) . . ?
Mo4 O14 Mo1 109.53(12) . 2_576 ?
Mo4 O14 Mo2 112.39(13) . 2_576 ?
Mo1 O14 Mo2 92.62(10) 2_576 2_576 ?
Mo3 O6 Mo2 114.17(14) . . ?
C4 O20 Co2 112.9(3) . . ?
Mo4 O11 Mo1 102.01(11) . 2_576 ?
Mo3 O11 Mo4 105.16(12) . . ?
Mo3 O11 Mo1 152.28(15) . 2_576 ?
C1 O15 Co1 112.5(3) . . ?
Mo4 O13 Mo3 113.99(14) . 2_576 ?
Mo1 O4 Na1 155.67(19) . . ?
Mo1 O2 Mo1 180.0 2_676 . ?
C2 O16 Co1 112.6(3) . . ?
C3 O19 Co2 113.6(3) . . ?
Mo2 O5 Na1 139.00(16) . . ?
H3WA O3W H3WB 104.4 . . ?
Na1 O3W H3WA 109.8 . . ?
Na1 O3W H3WB 108.9 . . ?
H4WA O4W H4WB 93.6 . . ?
Co2 N5 H5A 109.5 . . ?
Co2 N5 H5B 109.5 . . ?
Co2 N5 H5C 109.5 . . ?
H5A N5 H5B 109.5 . . ?
H5A N5 H5C 109.5 . . ?
H5B N5 H5C 109.5 . . ?
Mo3 O9 Na1 167.39(17) . 1_455 ?
H2WA O2W H2WB 91.9 . . ?
Na1 O2W H2WA 109.7 . . ?
Na1 O2W H2WB 152.1 . . ?
Co1 N2 H2A 109.5 . . ?
Co1 N2 H2B 109.5 . . ?
Co1 N2 H2C 109.5 . . ?
H2A N2 H2B 109.5 . . ?
H2A N2 H2C 109.5 . . ?
H2B N2 H2C 109.5 . . ?
Co2 N8 H8A 109.5 . . ?
Co2 N8 H8B 109.5 . . ?
Co2 N8 H8C 109.5 . . ?
H8A N8 H8B 109.5 . . ?
H8A N8 H8C 109.5 . . ?
H8B N8 H8C 109.5 . . ?
Co2 N7 H7A 109.5 . . ?
Co2 N7 H7B 109.5 . . ?
Co2 N7 H7C 109.5 . . ?
H7A N7 H7B 109.5 . . ?
H7A N7 H7C 109.5 . . ?
H7B N7 H7C 109.5 . . ?
Co2 N6 H6A 109.5 . . ?
Co2 N6 H6B 109.5 . . ?
Co2 N6 H6C 109.5 . . ?
H6A N6 H6B 109.5 . . ?
H6A N6 H6C 109.5 . . ?
H6B N6 H6C 109.5 . . ?
Co1 N3 H3A 109.5 . . ?
Co1 N3 H3B 109.5 . . ?
Co1 N3 H3C 109.5 . . ?
H3A N3 H3B 109.5 . . ?
H3A N3 H3C 109.5 . . ?
H3B N3 H3C 109.5 . . ?
Co1 N4 H4A 109.5 . . ?
Co1 N4 H4B 109.5 . . ?
Co1 N4 H4C 109.5 . . ?
H4A N4 H4B 109.5 . . ?
H4A N4 H4C 109.5 . . ?
H4B N4 H4C 109.5 . . ?
O21 C3 O19 124.6(4) . . ?
O21 C3 C4 121.7(4) . . ?
O19 C3 C4 113.7(4) . . ?
Co1 N1 H1A 109.5 . . ?
Co1 N1 H1B 109.5 . . ?
Co1 N1 H1C 109.5 . . ?
H1A N1 H1B 109.5 . . ?
H1A N1 H1C 109.5 . . ?
H1B N1 H1C 109.5 . . ?
H5WA O5W H5WB 104.5 . . ?
O20 C4 C3 114.8(4) . . ?
O22 C4 O20 124.9(4) . . ?
O22 C4 C3 120.3(4) . . ?
O15 C1 C2 114.3(4) . . ?
O17 C1 O15 125.4(5) . . ?
O17 C1 C2 120.3(5) . . ?
O16 C2 C1 114.6(4) . . ?
O18 C2 O16 124.7(5) . . ?
O18 C2 C1 120.7(5) . . ?
H6WA O6W H6WB 85.5 . . ?
O4 Na1 O5 72.02(12) . . ?
O4 Na1 O3W 159.49(18) . . ?
O4 Na1 O9 70.06(12) . 1_655 ?
O4 Na1 O2W 112.68(16) . . ?
O4 Na1 Na1 82.51(11) . 2_666 ?
O4 Na1 O1W 91.0(2) . . ?
O4 Na1 O1W 78.0(2) . 2_666 ?
O5 Na1 O9 119.01(12) . 1_655 ?
O5 Na1 Na1 115.32(13) . 2_666 ?
O3W Na1 O5 93.09(15) . . ?
O3W Na1 O9 130.40(15) . 1_655 ?
O3W Na1 O2W 80.89(15) . . ?
O3W Na1 Na1 91.72(14) . 2_666 ?
O3W Na1 O1W 85.0(2) . 2_666 ?
O3W Na1 O1W 97.9(2) . . ?
O9 Na1 Na1 104.96(12) 1_655 2_666 ?
O2W Na1 O5 91.34(14) . . ?
O2W Na1 O9 63.02(13) . 1_655 ?
O2W Na1 Na1 152.78(16) . 2_666 ?
O2W Na1 O1W 161.16(19) . 2_666 ?
O2W Na1 O1W 112.69(18) . . ?
O1W Na1 O5 154.81(18) . . ?
O1W Na1 O5 76.92(16) 2_666 . ?
O1W Na1 O9 69.35(16) . 1_655 ?
O1W Na1 O9 135.64(17) 2_666 1_655 ?
O1W Na1 Na1 39.43(11) 2_666 2_666 ?
O1W Na1 Na1 42.10(11) . 2_666 ?
O1W Na1 O1W 81.53(17) . 2_666 ?
Na1 O1W Na1 98.47(17) . 2_666 ?
Na1 O1W H1WA 112.1 2_666 . ?
Na1 O1W H1WA 112.1 . . ?
Na1 O1W H1WB 112.1 . . ?
Na1 O1W H1WB 112.1 2_666 . ?
H1WA O1W H1WB 109.7 . . ?

loop_
_geom_bond_atom_site_label_1
_geom_bond_atom_site_label_2
_geom_bond_distance
_geom_bond_site_symmetry_2
_geom_bond_publ_flag
Mo4 Mo3 3.2158(4) . ?
Mo4 O8 1.941(3) . ?
Mo4 O8 2.398(3) 2_576 ?
Mo4 O14 1.901(3) . ?
Mo4 O11 2.121(3) . ?
Mo4 O13 1.769(3) . ?
Mo4 O12 1.699(3) . ?
Mo1 O3 2.015(3) . ?
Mo1 O14 2.230(3) 2_576 ?
Mo1 O11 2.227(3) 2_576 ?
Mo1 O1 1.718(3) . ?
Mo1 O4 1.715(3) . ?
Mo1 O2 1.8931(3) . ?
Mo2 O3 1.903(3) . ?
Mo2 O8 2.255(3) . ?
Mo2 O14 2.280(3) 2_576 ?
Mo2 O6 1.957(3) . ?
Mo2 O5 1.724(3) . ?
Mo2 O7 1.715(3) . ?
Mo3 O8 2.220(3) . ?
Mo3 O6 1.929(3) . ?
Mo3 O11 1.926(3) . ?
Mo3 O13 2.357(3) 2_576 ?
Mo3 O10 1.719(3) . ?
Mo3 O9 1.707(3) . ?
Co2 O20 1.932(3) . ?
Co2 O19 1.929(3) . ?
Co2 N5 1.940(4) . ?
Co2 N8 1.944(4) . ?
Co2 N7 1.946(4) . ?
Co2 N6 1.965(4) . ?
Co1 O15 1.917(3) . ?
Co1 O16 1.913(3) . ?
Co1 N2 1.958(4) . ?
Co1 N3 1.958(4) . ?
Co1 N4 1.927(4) . ?
Co1 N1 1.943(4) . ?
O20 C4 1.286(6) . ?
O15 C1 1.280(6) . ?
O21 C3 1.225(5) . ?
O4 Na1 2.323(3) . ?
O22 C4 1.221(6) . ?
O16 C2 1.276(6) . ?
O19 C3 1.283(5) . ?
O5 Na1 2.629(4) . ?
O3W H3WA 0.8698 . ?
O3W H3WB 0.8700 . ?
O3W Na1 2.337(4) . ?
O18 C2 1.227(6) . ?
O4W H4WA 0.8703 . ?
O4W H4WB 0.9172 . ?
N5 H5A 0.9100 . ?
N5 H5B 0.9100 . ?
N5 H5C 0.9100 . ?
O9 Na1 2.951(4) 1_455 ?
O2W H2WA 0.8720 . ?
O2W H2WB 0.8074 . ?
O2W Na1 2.348(5) . ?
N2 H2A 0.9100 . ?
N2 H2B 0.9100 . ?
N2 H2C 0.9100 . ?
N8 H8A 0.9100 . ?
N8 H8B 0.9100 . ?
N8 H8C 0.9100 . ?
O17 C1 1.230(6) . ?
N7 H7A 0.9100 . ?
N7 H7B 0.9100 . ?
N7 H7C 0.9100 . ?
N6 H6A 0.9100 . ?
N6 H6B 0.9100 . ?
N6 H6C 0.9100 . ?
N3 H3A 0.9100 . ?
N3 H3B 0.9100 . ?
N3 H3C 0.9100 . ?
N4 H4A 0.9100 . ?
N4 H4B 0.9100 . ?
N4 H4C 0.9100 . ?
C3 C4 1.542(6) . ?
N1 H1A 0.9100 . ?
N1 H1B 0.9100 . ?
N1 H1C 0.9100 . ?
O5W H5WA 0.8698 . ?
O5W H5WB 0.8698 . ?
C1 C2 1.544(7) . ?
O6W H6WA 0.8702 . ?
O6W H6WB 0.8765 . ?
Na1 Na1 3.723(4) 2_666 ?
Na1 O1W 2.524(5) 2_666 ?
Na1 O1W 2.391(5) . ?
O1W H1WA 0.9900 . ?
O1W H1WB 0.9900 . ?

loop_
_geom_torsion_atom_site_label_1
_geom_torsion_atom_site_label_2
_geom_torsion_atom_site_label_3
_geom_torsion_atom_site_label_4
_geom_torsion
_geom_torsion_site_symmetry_1
_geom_torsion_site_symmetry_2
_geom_torsion_site_symmetry_3
_geom_torsion_site_symmetry_4
_geom_torsion_publ_flag
Mo4 Mo3 O9 Na1 -85.1(8) . . . 1_455 ?
Mo3 Mo4 O13 Mo3 -72.17(18) . . . 2_576 ?
Co2 O20 C4 O22 -179.4(4) . . . . ?
Co2 O20 C4 C3 -0.7(4) . . . . ?
Co2 O19 C3 O21 -174.4(3) . . . . ?
Co2 O19 C3 C4 6.5(4) . . . . ?
Co1 O15 C1 O17 174.3(4) . . . . ?
Co1 O15 C1 C2 -5.3(5) . . . . ?
Co1 O16 C2 O18 179.4(4) . . . . ?
Co1 O16 C2 C1 -2.3(5) . . . . ?
O3 Mo1 O4 Na1 -24.6(5) . . . . ?
O3 Mo2 O5 Na1 4.6(3) . . . . ?
O8 Mo4 O13 Mo3 -76.64(15) . . . 2_576 ?
O8 Mo4 O13 Mo3 -2.19(11) 2_576 . . 2_576 ?
O8 Mo2 O5 Na1 -97.3(4) . . . . ?
O8 Mo3 O9 Na1 -120.7(8) . . . 1_455 ?
O14 Mo4 O13 Mo3 72.13(15) . . . 2_576 ?
O14 Mo1 O4 Na1 49.2(5) 2_576 . . . ?
O14 Mo2 O5 Na1 -69.8(3) 2_576 . . . ?
O6 Mo2 O5 Na1 -151.9(3) . . . . ?
O6 Mo3 O9 Na1 164.6(8) . . . 1_455 ?
O11 Mo4 O13 Mo3 -7.8(4) . . . 2_576 ?
O11 Mo1 O4 Na1 41.6(8) 2_576 . . . ?
O11 Mo3 O9 Na1 -46.2(8) . . . 1_455 ?
O15 C1 C2 O16 5.2(6) . . . . ?
O15 C1 C2 O18 -176.4(4) . . . . ?
O1 Mo1 O4 Na1 -120.9(5) . . . . ?
O21 C3 C4 O20 176.9(4) . . . . ?
O21 C3 C4 O22 -4.4(6) . . . . ?
O2 Mo1 O4 Na1 134.8(5) . . . . ?
O19 C3 C4 O20 -4.0(5) . . . . ?
O19 C3 C4 O22 174.8(4) . . . . ?
O7 Mo2 O5 Na1 107.0(3) . . . . ?
O10 Mo3 O9 Na1 59.3(8) . . . 1_455 ?
O17 C1 C2 O16 -174.4(4) . . . . ?
O17 C1 C2 O18 4.0(7) . . . . ?
O12 Mo4 O13 Mo3 178.65(14) . . . 2_576 ?
